data_7038293
loop_
_publ_author_name
'Schulz, M.'
'Dr\"oge, F'
'Herrmann-Westendorf, F'
'Schindler, J.'
'G\"orls, H'
'Presselt, M.'

_publ_section_title
;
 Neutral, heteroleptic copper(i)-4H-imidazolate complexes: synthesis and
 characterization of their structural, spectral and redox properties.
;
_journal_issue 11
_journal_name_full 'Dalton transactions (Cambridge, England : 2003)'
_journal_page_first 4835
_journal_page_last 4842
_journal_paper_doi 10.1039/c5dt04435a
_journal_volume 45
_journal_year 2016
_chemical_formula_moiety 'C66 H55 Cu N4 O5 P2, C H2 Cl2'
_chemical_formula_sum 'C67 H57 Cl2 Cu N4 O5 P2'
_chemical_formula_weight 1194.55
_chemical_name_systematic
; 
 ? 
;
_space_group_IT_number 2
_symmetry_cell_setting triclinic
_symmetry_space_group_name_Hall '-P 1'
_symmetry_space_group_name_H-M 'P -1'
_atom_sites_solution_hydrogens geom
_atom_sites_solution_primary direct
_atom_sites_solution_secondary difmap
_audit_creation_method SHELXL-97
_audit_update_record
;
2015-10-22 deposited with the CCDC.
2016-02-04 downloaded from the CCDC.
;
_cell_angle_alpha 63.069(1)
_cell_angle_beta 85.486(1)
_cell_angle_gamma 85.350(1)
_cell_formula_units_Z 2
_cell_length_a 12.2239(2)
_cell_length_b 16.2189(3)
_cell_length_c 16.5242(3)
_cell_measurement_temperature 133(2)
_cell_volume 2907.91(9)
_computing_cell_refinement DENZO
_computing_data_collection COLLECT
_computing_data_reduction DENZO
_computing_molecular_graphics SHELXTL/PC
_computing_publication_material SHELXL-97
_computing_structure_refinement 'SHELXL-97 (Sheldrick, 2008)'
_computing_structure_solution 'SHELXS-97 (Sheldrick, 2008)'
_diffrn_ambient_temperature 133(2)
_diffrn_measured_fraction_theta_full 0.979
_diffrn_measured_fraction_theta_max 0.979
_diffrn_measurement_device_type KappaCCD
_diffrn_measurement_method 'phi- + omega-scan'
_diffrn_radiation_monochromator graphite
_diffrn_radiation_source 'fine-focus sealed tube'
_diffrn_radiation_type MoK\a
_diffrn_radiation_wavelength 0.71073
_diffrn_reflns_av_R_equivalents 0.0362
_diffrn_reflns_av_sigmaI/netI 0.0450
_diffrn_reflns_limit_h_max 15
_diffrn_reflns_limit_h_min -14
_diffrn_reflns_limit_k_max 20
_diffrn_reflns_limit_k_min -20
_diffrn_reflns_limit_l_max 21
_diffrn_reflns_limit_l_min -21
_diffrn_reflns_number 22742
_diffrn_reflns_theta_full 27.10
_diffrn_reflns_theta_max 27.10
_diffrn_reflns_theta_min 2.12
_exptl_absorpt_coefficient_mu 0.578
_exptl_absorpt_correction_T_max 0.7456
_exptl_absorpt_correction_T_min 0.6991
_exptl_absorpt_correction_type multi-scan
_exptl_absorpt_process_details 'SADABS, Bruker-AXS, 2002'
_exptl_crystal_colour brown
_exptl_crystal_density_diffrn 1.364
_exptl_crystal_density_method 'not measured'
_exptl_crystal_description prism
_exptl_crystal_F_000 1240
_exptl_crystal_size_max 0.042
_exptl_crystal_size_mid 0.034
_exptl_crystal_size_min 0.030
_refine_diff_density_max 0.879
_refine_diff_density_min -1.100
_refine_diff_density_rms 0.085
_refine_ls_extinction_method none
_refine_ls_goodness_of_fit_ref 1.058
_refine_ls_hydrogen_treatment constr
_refine_ls_matrix_type full
_refine_ls_number_parameters 747
_refine_ls_number_reflns 12546
_refine_ls_number_restraints 0
_refine_ls_restrained_S_all 1.058
_refine_ls_R_factor_all 0.0694
_refine_ls_R_factor_gt 0.0552
_refine_ls_shift/su_max 0.002
_refine_ls_shift/su_mean 0.000
_refine_ls_structure_factor_coef Fsqd
_refine_ls_weighting_details 'calc w=1/[\s^2^(Fo^2^)+(0.0516P)^2^+7.0669P] where P=(Fo^2^+2Fc^2^)/3'
_refine_ls_weighting_scheme calc
_refine_ls_wR_factor_gt 0.1333
_refine_ls_wR_factor_ref 0.1430
_reflns_number_gt 10487
_reflns_number_total 12546
_reflns_threshold_expression >2sigma(I)
_cod_data_source_file c5dt04435a1.cif
_cod_data_source_block FO5722
_cod_depositor_comments 'Adding full bibliography for 7038292--7038295.cif.'
_cod_database_code 7038293

loop_
_symmetry_equiv_pos_as_xyz
'x, y, z'
'-x, -y, -z'

loop_
_atom_site_label
_atom_site_type_symbol
_atom_site_fract_x
_atom_site_fract_y
_atom_site_fract_z
_atom_site_U_iso_or_equiv
_atom_site_adp_type
_atom_site_occupancy
_atom_site_symmetry_multiplicity
_atom_site_calc_flag
_atom_site_refinement_flags
_atom_site_disorder_assembly
_atom_site_disorder_group
Cu1 Cu 0.75082(3) 0.73297(2) 0.26744(2) 0.01385(9) Uani 1 1 d . . .
P1 P 0.78527(6) 0.71620(5) 0.40440(5) 0.01308(14) Uani 1 1 d . . .
P2 P 0.84838(6) 0.84284(5) 0.15237(5) 0.01410(15) Uani 1 1 d . . .
O1 O 0.30882(19) 1.10236(15) 0.27350(16) 0.0273(5) Uani 1 1 d . . .
O2 O 0.25490(18) 0.98070(15) 0.40327(15) 0.0252(5) Uani 1 1 d . . .
O3 O 1.1119(2) 0.40550(19) 0.10455(18) 0.0402(7) Uani 1 1 d . . .
O4 O 1.1631(2) 0.38365(18) 0.24125(18) 0.0345(6) Uani 1 1 d . . .
O5 O 0.79732(16) 0.91277(13) 0.28006(13) 0.0148(4) Uani 1 1 d . . .
N1 N 0.58351(19) 0.76155(16) 0.24200(16) 0.0161(5) Uani 1 1 d . . .
N2 N 0.73273(19) 0.63786(16) 0.21848(16) 0.0153(5) Uani 1 1 d . . .
N3 N 0.45946(19) 0.71972(16) 0.15935(16) 0.0171(5) Uani 1 1 d . . .
N4 N 0.5906(2) 0.61976(17) 0.13119(17) 0.0177(5) Uani 1 1 d . . .
C1 C 0.5548(2) 0.71835(19) 0.19803(19) 0.0161(5) Uani 1 1 d . . .
C2 C 0.4873(2) 0.66127(19) 0.12202(18) 0.0162(5) Uani 1 1 d . . .
C3 C 0.6376(2) 0.65302(19) 0.18192(19) 0.0156(5) Uani 1 1 d . . .
C4 C 0.5104(2) 0.82471(19) 0.25989(19) 0.0160(5) Uani 1 1 d . . .
C5 C 0.4652(2) 0.7977(2) 0.3481(2) 0.0190(6) Uani 1 1 d . . .
H5A H 0.4795 0.7364 0.3938 0.023 Uiso 1 1 calc R . .
C6 C 0.3996(2) 0.8599(2) 0.3693(2) 0.0202(6) Uani 1 1 d . . .
H6A H 0.3674 0.8406 0.4289 0.024 Uiso 1 1 calc R . .
C7 C 0.3811(2) 0.9506(2) 0.3032(2) 0.0180(6) Uani 1 1 d . . .
C8 C 0.4272(2) 0.9780(2) 0.2155(2) 0.0198(6) Uani 1 1 d . . .
H8A H 0.4149 1.0399 0.1704 0.024 Uiso 1 1 calc R . .
C9 C 0.4910(2) 0.9156(2) 0.1933(2) 0.0192(6) Uani 1 1 d . . .
H9A H 0.5214 0.9346 0.1332 0.023 Uiso 1 1 calc R . .
C10 C 0.3127(2) 1.0200(2) 0.3229(2) 0.0193(6) Uani 1 1 d . . .
C11 C 0.1816(3) 1.0432(2) 0.4259(2) 0.0292(7) Uani 1 1 d . . .
H11A H 0.2155 1.1035 0.4037 0.035 Uiso 1 1 calc R . .
H11B H 0.1704 1.0170 0.4928 0.035 Uiso 1 1 calc R . .
C12 C 0.0725(3) 1.0578(3) 0.3841(3) 0.0389(9) Uani 1 1 d . . .
H12A H 0.0233 1.0975 0.4029 0.058 Uiso 1 1 calc R . .
H12B H 0.0399 0.9979 0.4045 0.058 Uiso 1 1 calc R . .
H12C H 0.0829 1.0875 0.3178 0.058 Uiso 1 1 calc R . .
C13 C 0.4065(2) 0.64249(19) 0.07130(19) 0.0184(6) Uani 1 1 d . . .
C14 C 0.4414(3) 0.6084(2) 0.0090(2) 0.0265(7) Uani 1 1 d . . .
H14A H 0.5175 0.5960 0.0001 0.032 Uiso 1 1 calc R . .
C15 C 0.3653(3) 0.5926(3) -0.0398(2) 0.0328(8) Uani 1 1 d . . .
H15A H 0.3893 0.5705 -0.0829 0.039 Uiso 1 1 calc R . .
C16 C 0.2538(3) 0.6093(2) -0.0256(2) 0.0331(8) Uani 1 1 d . . .
H16A H 0.2017 0.5976 -0.0584 0.040 Uiso 1 1 calc R . .
C17 C 0.2181(3) 0.6430(2) 0.0361(2) 0.0277(7) Uani 1 1 d . . .
H17A H 0.1419 0.6541 0.0457 0.033 Uiso 1 1 calc R . .
C18 C 0.2943(3) 0.6603(2) 0.0840(2) 0.0209(6) Uani 1 1 d . . .
H18A H 0.2700 0.6845 0.1254 0.025 Uiso 1 1 calc R . .
C19 C 0.8203(2) 0.58361(19) 0.20291(19) 0.0155(5) Uani 1 1 d . . .
C20 C 0.8942(3) 0.5396(2) 0.2724(2) 0.0219(6) Uani 1 1 d . . .
H20A H 0.8825 0.5463 0.3268 0.026 Uiso 1 1 calc R . .
C21 C 0.9840(3) 0.4866(2) 0.2629(2) 0.0251(7) Uani 1 1 d . . .
H21A H 1.0327 0.4560 0.3110 0.030 Uiso 1 1 calc R . .
C22 C 1.0029(2) 0.4782(2) 0.1827(2) 0.0204(6) Uani 1 1 d . . .
C23 C 0.9310(2) 0.5233(2) 0.1129(2) 0.0214(6) Uani 1 1 d . . .
H23A H 0.9447 0.5186 0.0577 0.026 Uiso 1 1 calc R . .
C24 C 0.8393(2) 0.5752(2) 0.12257(19) 0.0188(6) Uani 1 1 d . . .
H24A H 0.7899 0.6048 0.0748 0.023 Uiso 1 1 calc R . .
C25 C 1.0974(3) 0.4200(2) 0.1697(2) 0.0248(7) Uani 1 1 d . . .
C26 C 1.2543(3) 0.3209(3) 0.2386(3) 0.0408(9) Uani 1 1 d . . .
H26A H 1.2340 0.2887 0.2039 0.049 Uiso 1 1 calc R . .
H26B H 1.2689 0.2736 0.3013 0.049 Uiso 1 1 calc R . .
C27 C 1.3546(4) 0.3715(4) 0.1960(4) 0.0661(15) Uani 1 1 d . . .
H27A H 1.4159 0.3272 0.1997 0.099 Uiso 1 1 calc R . .
H27B H 1.3721 0.4068 0.2278 0.099 Uiso 1 1 calc R . .
H27C H 1.3426 0.4140 0.1321 0.099 Uiso 1 1 calc R . .
C28 C 0.7195(2) 0.81177(19) 0.42351(19) 0.0152(5) Uani 1 1 d . . .
C29 C 0.6520(2) 0.8007(2) 0.4996(2) 0.0197(6) Uani 1 1 d . . .
H29A H 0.6442 0.7406 0.5487 0.024 Uiso 1 1 calc R . .
C30 C 0.5963(3) 0.8762(2) 0.5041(2) 0.0254(7) Uani 1 1 d . . .
H30A H 0.5517 0.8676 0.5567 0.030 Uiso 1 1 calc R . .
C31 C 0.6046(3) 0.9649(2) 0.4325(2) 0.0230(6) Uani 1 1 d . . .
H31A H 0.5644 1.0157 0.4363 0.028 Uiso 1 1 calc R . .
C32 C 0.6714(2) 0.97964(19) 0.35528(19) 0.0161(5) Uani 1 1 d . . .
C33 C 0.7277(2) 0.90217(19) 0.35413(18) 0.0146(5) Uani 1 1 d . . .
C34 C 0.7608(2) 0.97873(19) 0.19645(19) 0.0160(5) Uani 1 1 d . . .
C35 C 0.7846(2) 0.95724(19) 0.12407(19) 0.0164(5) Uani 1 1 d . . .
C36 C 0.7492(3) 1.0216(2) 0.0388(2) 0.0214(6) Uani 1 1 d . . .
H36A H 0.7653 1.0102 -0.0125 0.026 Uiso 1 1 calc R . .
C37 C 0.6903(3) 1.1026(2) 0.0290(2) 0.0239(6) Uani 1 1 d . . .
H37A H 0.6651 1.1455 -0.0289 0.029 Uiso 1 1 calc R . .
C38 C 0.6680(3) 1.1209(2) 0.1030(2) 0.0219(6) Uani 1 1 d . . .
H38A H 0.6274 1.1763 0.0953 0.026 Uiso 1 1 calc R . .
C39 C 0.7042(2) 1.05936(19) 0.18880(19) 0.0174(6) Uani 1 1 d . . .
C40 C 0.6904(2) 1.07438(19) 0.27398(19) 0.0177(6) Uani 1 1 d . . .
C41 C 0.8002(3) 1.1082(2) 0.2863(2) 0.0224(6) Uani 1 1 d . . .
H41A H 0.8598 1.0623 0.2910 0.034 Uiso 1 1 calc R . .
H41B H 0.7942 1.1162 0.3419 0.034 Uiso 1 1 calc R . .
H41C H 0.8160 1.1675 0.2339 0.034 Uiso 1 1 calc R . .
C42 C 0.5976(3) 1.1465(2) 0.2671(2) 0.0240(7) Uani 1 1 d . . .
H42A H 0.5280 1.1255 0.2593 0.036 Uiso 1 1 calc R . .
H42B H 0.6135 1.2058 0.2148 0.036 Uiso 1 1 calc R . .
H42C H 0.5920 1.1543 0.3227 0.036 Uiso 1 1 calc R . .
C43 C 0.9277(2) 0.71059(19) 0.43418(18) 0.0161(5) Uani 1 1 d . . .
C44 C 0.9766(3) 0.7828(2) 0.4384(2) 0.0287(7) Uani 1 1 d . . .
H44A H 0.9343 0.8382 0.4280 0.034 Uiso 1 1 calc R . .
C45 C 1.0871(3) 0.7750(3) 0.4577(3) 0.0371(9) Uani 1 1 d . . .
H45A H 1.1196 0.8252 0.4597 0.045 Uiso 1 1 calc R . .
C46 C 1.1493(3) 0.6948(2) 0.4739(2) 0.0281(7) Uani 1 1 d . . .
H46A H 1.2241 0.6893 0.4881 0.034 Uiso 1 1 calc R . .
C47 C 1.1022(3) 0.6224(2) 0.4693(2) 0.0230(6) Uani 1 1 d . . .
H47A H 1.1449 0.5672 0.4798 0.028 Uiso 1 1 calc R . .
C48 C 0.9926(2) 0.6303(2) 0.4493(2) 0.0198(6) Uani 1 1 d . . .
H48A H 0.9611 0.5804 0.4459 0.024 Uiso 1 1 calc R . .
C49 C 0.7323(2) 0.61197(19) 0.49894(19) 0.0161(5) Uani 1 1 d . . .
C50 C 0.6647(2) 0.55826(19) 0.4796(2) 0.0185(6) Uani 1 1 d . . .
H50A H 0.6450 0.5778 0.4189 0.022 Uiso 1 1 calc R . .
C51 C 0.6258(3) 0.4761(2) 0.5490(2) 0.0257(7) Uani 1 1 d . . .
H51A H 0.5802 0.4398 0.5352 0.031 Uiso 1 1 calc R . .
C52 C 0.6536(3) 0.4473(2) 0.6376(2) 0.0273(7) Uani 1 1 d . . .
H52A H 0.6267 0.3915 0.6847 0.033 Uiso 1 1 calc R . .
C53 C 0.7211(3) 0.5004(2) 0.6577(2) 0.0249(7) Uani 1 1 d . . .
H53A H 0.7401 0.4806 0.7186 0.030 Uiso 1 1 calc R . .
C54 C 0.7606(2) 0.5821(2) 0.5889(2) 0.0200(6) Uani 1 1 d . . .
H54A H 0.8069 0.6178 0.6028 0.024 Uiso 1 1 calc R . .
C55 C 0.9884(2) 0.84807(19) 0.17870(18) 0.0156(5) Uani 1 1 d . . .
C56 C 1.0341(2) 0.9296(2) 0.1650(2) 0.0192(6) Uani 1 1 d . . .
H56A H 0.9915 0.9864 0.1402 0.023 Uiso 1 1 calc R . .
C57 C 1.1418(3) 0.9282(2) 0.1874(2) 0.0246(7) Uani 1 1 d . . .
H57A H 1.1721 0.9837 0.1791 0.029 Uiso 1 1 calc R . .
C58 C 1.2047(2) 0.8457(2) 0.2217(2) 0.0247(7) Uani 1 1 d . . .
H58A H 1.2789 0.8449 0.2355 0.030 Uiso 1 1 calc R . .
C59 C 1.1596(3) 0.7645(2) 0.2359(2) 0.0240(6) Uani 1 1 d . . .
H59A H 1.2030 0.7080 0.2597 0.029 Uiso 1 1 calc R . .
C60 C 1.0516(2) 0.7649(2) 0.2157(2) 0.0198(6) Uani 1 1 d . . .
H60A H 1.0206 0.7086 0.2269 0.024 Uiso 1 1 calc R . .
C61 C 0.8629(3) 0.83501(19) 0.04531(19) 0.0186(6) Uani 1 1 d . . .
C62 C 0.9655(3) 0.8300(2) 0.0037(2) 0.0246(7) Uani 1 1 d . . .
H62A H 1.0303 0.8373 0.0274 0.029 Uiso 1 1 calc R . .
C63 C 0.9724(3) 0.8144(2) -0.0730(2) 0.0336(8) Uani 1 1 d . . .
H63A H 1.0421 0.8107 -0.1014 0.040 Uiso 1 1 calc R . .
C64 C 0.8775(4) 0.8041(2) -0.1078(2) 0.0352(9) Uani 1 1 d . . .
H64A H 0.8826 0.7933 -0.1599 0.042 Uiso 1 1 calc R . .
C65 C 0.7758(3) 0.8093(2) -0.0673(2) 0.0320(8) Uani 1 1 d . . .
H65A H 0.7112 0.8024 -0.0917 0.038 Uiso 1 1 calc R . .
C66 C 0.7683(3) 0.8246(2) 0.0095(2) 0.0248(7) Uani 1 1 d . . .
H66A H 0.6984 0.8279 0.0375 0.030 Uiso 1 1 calc R . .
C1M C 0.3332(10) 0.5958(7) 0.6900(8) 0.085(4) Uani 0.579(3) 1 d P A 1
H1M1 H 0.2920 0.5605 0.6679 0.102 Uiso 0.579(3) 1 calc PR A 1
H1M2 H 0.3666 0.5509 0.7472 0.102 Uiso 0.579(3) 1 calc PR A 1
Cl1 Cl 0.24707(18) 0.66646(14) 0.71162(16) 0.0577(7) Uani 0.579(3) 1 d P A 1
Cl2 Cl 0.4431(2) 0.6535(2) 0.60569(18) 0.0739(8) Uani 0.579(3) 1 d P A 1
C1MA C 0.3474(5) 0.6688(5) 0.6502(4) 0.0157(13) Uiso 0.421(3) 1 d P A 2
H1M3 H 0.2682 0.6645 0.6447 0.019 Uiso 0.421(3) 1 calc PR A 2
H1M4 H 0.3548 0.6658 0.7107 0.019 Uiso 0.421(3) 1 calc PR A 2
Cl1A Cl 0.4057(10) 0.5786(8) 0.6534(8) 0.214(4) Uiso 0.421(3) 1 d P A 2
Cl2A Cl 0.3709(5) 0.7460(4) 0.5950(4) 0.126(2) Uiso 0.421(3) 1 d P A 2

loop_
_atom_site_aniso_label
_atom_site_aniso_U_11
_atom_site_aniso_U_22
_atom_site_aniso_U_33
_atom_site_aniso_U_23
_atom_site_aniso_U_13
_atom_site_aniso_U_12
Cu1 0.01437(17) 0.01377(17) 0.01329(16) -0.00601(13) -0.00191(12) 0.00065(12)
P1 0.0140(3) 0.0118(3) 0.0124(3) -0.0047(3) -0.0019(3) 0.0018(3)
P2 0.0151(3) 0.0133(3) 0.0128(3) -0.0051(3) -0.0007(3) 0.0007(3)
O1 0.0293(12) 0.0214(11) 0.0304(12) -0.0124(10) -0.0003(10) 0.0065(9)
O2 0.0239(11) 0.0263(12) 0.0269(11) -0.0147(10) 0.0028(9) 0.0032(9)
O3 0.0446(15) 0.0460(16) 0.0370(14) -0.0277(13) -0.0075(12) 0.0208(13)
O4 0.0270(12) 0.0407(14) 0.0473(15) -0.0308(13) -0.0149(11) 0.0175(11)
O5 0.0163(9) 0.0141(9) 0.0128(9) -0.0055(8) -0.0005(7) 0.0033(7)
N1 0.0131(11) 0.0159(11) 0.0189(12) -0.0078(10) -0.0007(9) 0.0009(9)
N2 0.0153(11) 0.0134(11) 0.0166(11) -0.0060(9) -0.0021(9) -0.0001(9)
N3 0.0156(11) 0.0175(12) 0.0170(11) -0.0064(9) -0.0030(9) -0.0001(9)
N4 0.0168(11) 0.0178(12) 0.0202(12) -0.0097(10) -0.0034(10) -0.0002(9)
C1 0.0161(13) 0.0141(13) 0.0148(13) -0.0037(10) -0.0015(10) 0.0005(10)
C2 0.0194(13) 0.0133(13) 0.0130(12) -0.0031(10) -0.0033(11) -0.0002(11)
C3 0.0168(13) 0.0127(12) 0.0151(13) -0.0046(10) -0.0010(10) 0.0010(10)
C4 0.0118(12) 0.0170(13) 0.0210(14) -0.0096(11) -0.0046(11) 0.0004(10)
C5 0.0162(13) 0.0179(14) 0.0196(14) -0.0056(11) -0.0029(11) 0.0007(11)
C6 0.0187(14) 0.0235(15) 0.0175(14) -0.0088(12) -0.0013(11) 0.0026(12)
C7 0.0152(13) 0.0189(14) 0.0219(14) -0.0109(12) -0.0047(11) 0.0032(11)
C8 0.0183(14) 0.0169(14) 0.0226(14) -0.0078(12) -0.0016(11) 0.0014(11)
C9 0.0183(14) 0.0187(14) 0.0187(14) -0.0072(11) 0.0006(11) 0.0008(11)
C10 0.0152(13) 0.0206(15) 0.0238(14) -0.0112(12) -0.0053(11) 0.0021(11)
C11 0.0286(17) 0.0350(18) 0.0291(17) -0.0207(15) -0.0001(14) 0.0089(14)
C12 0.0294(18) 0.046(2) 0.036(2) -0.0158(17) 0.0021(16) 0.0071(16)
C13 0.0202(14) 0.0140(13) 0.0183(14) -0.0043(11) -0.0052(11) -0.0001(11)
C14 0.0274(16) 0.0276(17) 0.0278(16) -0.0154(14) -0.0060(13) 0.0029(13)
C15 0.0384(19) 0.0358(19) 0.0325(18) -0.0224(16) -0.0112(15) 0.0048(15)
C16 0.0351(19) 0.0308(18) 0.0362(19) -0.0146(15) -0.0177(16) -0.0051(15)
C17 0.0233(15) 0.0240(16) 0.0328(17) -0.0087(14) -0.0088(14) -0.0036(13)
C18 0.0229(15) 0.0179(14) 0.0177(14) -0.0038(11) -0.0027(12) -0.0029(11)
C19 0.0153(13) 0.0123(12) 0.0191(13) -0.0070(11) -0.0022(11) -0.0002(10)
C20 0.0240(15) 0.0269(16) 0.0215(14) -0.0168(13) -0.0078(12) 0.0057(12)
C21 0.0234(15) 0.0280(16) 0.0277(16) -0.0159(14) -0.0110(13) 0.0081(13)
C22 0.0188(14) 0.0199(14) 0.0255(15) -0.0130(12) -0.0042(12) 0.0033(11)
C23 0.0223(15) 0.0230(15) 0.0215(14) -0.0131(12) 0.0005(12) 0.0023(12)
C24 0.0199(14) 0.0198(14) 0.0158(13) -0.0071(11) -0.0040(11) 0.0023(11)
C25 0.0241(15) 0.0224(15) 0.0328(17) -0.0171(14) -0.0038(13) 0.0037(12)
C26 0.034(2) 0.038(2) 0.056(2) -0.0278(19) -0.0134(18) 0.0176(17)
C27 0.041(2) 0.056(3) 0.092(4) -0.030(3) 0.018(3) 0.012(2)
C28 0.0145(12) 0.0137(13) 0.0179(13) -0.0078(11) -0.0020(10) 0.0019(10)
C29 0.0234(14) 0.0153(14) 0.0170(13) -0.0051(11) 0.0019(11) 0.0012(11)
C30 0.0302(17) 0.0218(15) 0.0204(15) -0.0084(12) 0.0070(13) 0.0043(13)
C31 0.0250(15) 0.0166(14) 0.0251(15) -0.0092(12) 0.0038(13) 0.0053(12)
C32 0.0162(13) 0.0153(13) 0.0161(13) -0.0065(11) -0.0004(11) -0.0002(10)
C33 0.0125(12) 0.0174(13) 0.0133(12) -0.0068(11) 0.0017(10) -0.0002(10)
C34 0.0165(13) 0.0115(12) 0.0158(13) -0.0025(10) -0.0017(11) 0.0012(10)
C35 0.0180(13) 0.0145(13) 0.0151(13) -0.0055(11) -0.0007(11) 0.0005(11)
C36 0.0240(15) 0.0209(15) 0.0153(13) -0.0051(12) 0.0005(12) 0.0000(12)
C37 0.0267(16) 0.0191(15) 0.0181(14) -0.0021(12) -0.0036(12) 0.0042(12)
C38 0.0238(15) 0.0138(13) 0.0235(15) -0.0049(12) -0.0023(12) 0.0031(11)
C39 0.0180(13) 0.0128(13) 0.0182(14) -0.0047(11) 0.0022(11) -0.0010(11)
C40 0.0202(14) 0.0134(13) 0.0177(13) -0.0062(11) 0.0014(11) 0.0019(11)
C41 0.0240(15) 0.0202(15) 0.0243(15) -0.0113(12) 0.0018(12) -0.0027(12)
C42 0.0247(15) 0.0156(14) 0.0290(16) -0.0091(12) 0.0028(13) 0.0048(12)
C43 0.0154(13) 0.0179(13) 0.0120(12) -0.0046(10) -0.0012(10) 0.0017(11)
C44 0.0242(16) 0.0233(16) 0.044(2) -0.0192(15) -0.0114(15) 0.0063(13)
C45 0.0262(17) 0.0322(19) 0.059(2) -0.0247(18) -0.0136(17) -0.0006(15)
C46 0.0156(14) 0.0300(17) 0.0354(18) -0.0110(14) -0.0086(13) 0.0018(13)
C47 0.0197(14) 0.0204(15) 0.0240(15) -0.0063(12) -0.0026(12) 0.0056(12)
C48 0.0193(14) 0.0172(14) 0.0205(14) -0.0068(11) -0.0007(11) 0.0022(11)
C49 0.0148(12) 0.0140(13) 0.0159(13) -0.0042(11) -0.0006(10) 0.0041(10)
C50 0.0149(13) 0.0161(13) 0.0205(14) -0.0049(11) -0.0046(11) 0.0033(11)
C51 0.0171(14) 0.0176(14) 0.0358(18) -0.0062(13) -0.0016(13) -0.0010(12)
C52 0.0182(14) 0.0177(15) 0.0295(17) 0.0025(13) 0.0036(13) 0.0026(12)
C53 0.0262(16) 0.0222(15) 0.0169(14) -0.0023(12) 0.0038(12) 0.0053(12)
C54 0.0207(14) 0.0187(14) 0.0181(14) -0.0065(11) -0.0016(11) 0.0024(11)
C55 0.0157(13) 0.0186(14) 0.0120(12) -0.0069(11) 0.0024(10) -0.0013(11)
C56 0.0170(13) 0.0166(14) 0.0214(14) -0.0067(11) 0.0026(11) -0.0006(11)
C57 0.0199(15) 0.0256(16) 0.0289(16) -0.0123(13) 0.0018(13) -0.0077(12)
C58 0.0157(14) 0.0360(18) 0.0239(15) -0.0144(14) -0.0018(12) -0.0023(13)
C59 0.0203(15) 0.0264(16) 0.0236(15) -0.0106(13) -0.0029(12) 0.0059(12)
C60 0.0206(14) 0.0175(14) 0.0189(14) -0.0061(11) -0.0022(11) 0.0009(11)
C61 0.0280(15) 0.0127(13) 0.0133(13) -0.0046(10) 0.0002(11) 0.0004(11)
C62 0.0329(17) 0.0196(15) 0.0180(14) -0.0068(12) 0.0001(13) 0.0039(13)
C63 0.052(2) 0.0282(17) 0.0177(15) -0.0103(13) 0.0049(15) 0.0049(16)
C64 0.067(3) 0.0244(17) 0.0173(15) -0.0124(13) -0.0039(16) 0.0017(17)
C65 0.055(2) 0.0212(16) 0.0205(15) -0.0080(13) -0.0122(15) -0.0038(15)
C66 0.0349(17) 0.0201(15) 0.0180(14) -0.0063(12) -0.0065(13) -0.0021(13)
C1M 0.084(8) 0.065(6) 0.083(7) -0.020(6) 0.034(6) -0.003(5)
Cl1 0.0610(13) 0.0516(12) 0.0737(14) -0.0417(11) 0.0230(11) -0.0156(9)
Cl2 0.0573(14) 0.0816(18) 0.0676(15) -0.0204(13) 0.0073(11) -0.0131(12)

loop_
_atom_type_symbol
_atom_type_description
_atom_type_scat_dispersion_real
_atom_type_scat_dispersion_imag
_atom_type_scat_source
C C 0.0033 0.0016 'International Tables Vol C Tables 4.2.6.8 and 6.1.1.4'
H H 0.0000 0.0000 'International Tables Vol C Tables 4.2.6.8 and 6.1.1.4'
N N 0.0061 0.0033 'International Tables Vol C Tables 4.2.6.8 and 6.1.1.4'
O O 0.0106 0.0060 'International Tables Vol C Tables 4.2.6.8 and 6.1.1.4'
P P 0.1023 0.0942 'International Tables Vol C Tables 4.2.6.8 and 6.1.1.4'
Cu Cu 0.3201 1.2651 'International Tables Vol C Tables 4.2.6.8 and 6.1.1.4'
Cl Cl 0.1484 0.1585 'International Tables Vol C Tables 4.2.6.8 and 6.1.1.4'

loop_
_geom_angle_atom_site_label_1
_geom_angle_atom_site_label_2
_geom_angle_atom_site_label_3
_geom_angle
N2 Cu1 N1 82.24(9)
N2 Cu1 P1 132.25(7)
N1 Cu1 P1 111.81(7)
N2 Cu1 P2 102.57(7)
N1 Cu1 P2 108.91(7)
P1 Cu1 P2 113.90(3)
C49 P1 C43 101.90(13)
C49 P1 C28 104.50(13)
C43 P1 C28 104.10(13)
C49 P1 Cu1 114.56(10)
C43 P1 Cu1 119.46(9)
C28 P1 Cu1 110.75(9)
C55 P2 C35 105.27(13)
C55 P2 C61 104.29(13)
C35 P2 C61 105.21(13)
C55 P2 Cu1 114.15(9)
C35 P2 Cu1 110.32(9)
C61 P2 Cu1 116.63(10)
C10 O2 C11 115.9(2)
C25 O4 C26 116.9(3)
C33 O5 C34 114.9(2)
C1 N1 C4 122.3(2)
C1 N1 Cu1 109.58(18)
C4 N1 Cu1 127.84(18)
C3 N2 C19 123.4(2)
C3 N2 Cu1 109.94(18)
C19 N2 Cu1 124.28(18)
C2 N3 C1 101.7(2)
C3 N4 C2 101.9(2)
N1 C1 N3 132.7(3)
N1 C1 C3 118.7(2)
N3 C1 C3 108.6(2)
N3 C2 N4 119.9(3)
N3 C2 C13 120.2(3)
N4 C2 C13 119.9(3)
N2 C3 N4 134.1(3)
N2 C3 C1 117.9(2)
N4 C3 C1 108.0(2)
C5 C4 C9 119.6(3)
C5 C4 N1 119.0(2)
C9 C4 N1 121.2(3)
C6 C5 C4 120.4(3)
C6 C5 H5A 119.8
C4 C5 H5A 119.8
C5 C6 C7 119.9(3)
C5 C6 H6A 120.0
C7 C6 H6A 120.0
C6 C7 C8 119.7(3)
C6 C7 C10 121.9(3)
C8 C7 C10 118.4(3)
C9 C8 C7 120.7(3)
C9 C8 H8A 119.7
C7 C8 H8A 119.7
C8 C9 C4 119.6(3)
C8 C9 H9A 120.2
C4 C9 H9A 120.2
O1 C10 O2 123.3(3)
O1 C10 C7 124.4(3)
O2 C10 C7 112.3(2)
O2 C11 C12 111.0(3)
O2 C11 H11A 109.4
C12 C11 H11A 109.4
O2 C11 H11B 109.4
C12 C11 H11B 109.4
H11A C11 H11B 108.0
C11 C12 H12A 109.5
C11 C12 H12B 109.5
H12A C12 H12B 109.5
C11 C12 H12C 109.5
H12A C12 H12C 109.5
H12B C12 H12C 109.5
C18 C13 C14 119.4(3)
C18 C13 C2 120.2(3)
C14 C13 C2 120.5(3)
C15 C14 C13 120.3(3)
C15 C14 H14A 119.9
C13 C14 H14A 119.9
C14 C15 C16 119.8(3)
C14 C15 H15A 120.1
C16 C15 H15A 120.1
C17 C16 C15 120.5(3)
C17 C16 H16A 119.8
C15 C16 H16A 119.8
C16 C17 C18 119.8(3)
C16 C17 H17A 120.1
C18 C17 H17A 120.1
C17 C18 C13 120.3(3)
C17 C18 H18A 119.9
C13 C18 H18A 119.9
C24 C19 C20 119.4(3)
C24 C19 N2 124.3(3)
C20 C19 N2 116.3(3)
C21 C20 C19 120.7(3)
C21 C20 H20A 119.6
C19 C20 H20A 119.6
C20 C21 C22 120.0(3)
C20 C21 H21A 120.0
C22 C21 H21A 120.0
C23 C22 C21 119.4(3)
C23 C22 C25 118.4(3)
C21 C22 C25 122.1(3)
C22 C23 C24 121.0(3)
C22 C23 H23A 119.5
C24 C23 H23A 119.5
C23 C24 C19 119.5(3)
C23 C24 H24A 120.3
C19 C24 H24A 120.3
O3 C25 O4 123.9(3)
O3 C25 C22 124.1(3)
O4 C25 C22 112.0(3)
O4 C26 C27 111.3(3)
O4 C26 H26A 109.4
C27 C26 H26A 109.4
O4 C26 H26B 109.4
C27 C26 H26B 109.4
H26A C26 H26B 108.0
C26 C27 H27A 109.5
C26 C27 H27B 109.5
H27A C27 H27B 109.5
C26 C27 H27C 109.5
H27A C27 H27C 109.5
H27B C27 H27C 109.5
C29 C28 C33 116.6(2)
C29 C28 P1 124.5(2)
C33 C28 P1 118.6(2)
C30 C29 C28 120.6(3)
C30 C29 H29A 119.7
C28 C29 H29A 119.7
C29 C30 C31 121.0(3)
C29 C30 H30A 119.5
C31 C30 H30A 119.5
C30 C31 C32 120.6(3)
C30 C31 H31A 119.7
C32 C31 H31A 119.7
C33 C32 C31 116.7(3)
C33 C32 C40 118.1(2)
C31 C32 C40 125.2(3)
O5 C33 C32 119.3(2)
O5 C33 C28 116.2(2)
C32 C33 C28 124.5(2)
C39 C34 O5 120.4(3)
C39 C34 C35 124.0(3)
O5 C34 C35 115.6(2)
C34 C35 C36 117.4(3)
C34 C35 P2 116.1(2)
C36 C35 P2 126.2(2)
C37 C36 C35 120.1(3)
C37 C36 H36A 119.9
C35 C36 H36A 119.9
C38 C37 C36 120.5(3)
C38 C37 H37A 119.7
C36 C37 H37A 119.7
C37 C38 C39 121.0(3)
C37 C38 H38A 119.5
C39 C38 H38A 119.5
C34 C39 C38 116.9(3)
C34 C39 C40 117.3(2)
C38 C39 C40 125.8(3)
C39 C40 C42 112.2(2)
C39 C40 C32 107.3(2)
C42 C40 C32 112.4(2)
C39 C40 C41 107.9(2)
C42 C40 C41 109.1(2)
C32 C40 C41 107.8(2)
C40 C41 H41A 109.5
C40 C41 H41B 109.5
H41A C41 H41B 109.5
C40 C41 H41C 109.5
H41A C41 H41C 109.5
H41B C41 H41C 109.5
C40 C42 H42A 109.5
C40 C42 H42B 109.5
H42A C42 H42B 109.5
C40 C42 H42C 109.5
H42A C42 H42C 109.5
H42B C42 H42C 109.5
C44 C43 C48 118.1(3)
C44 C43 P1 124.0(2)
C48 C43 P1 117.9(2)
C43 C44 C45 120.7(3)
C43 C44 H44A 119.6
C45 C44 H44A 119.6
C46 C45 C44 120.4(3)
C46 C45 H45A 119.8
C44 C45 H45A 119.8
C45 C46 C47 119.7(3)
C45 C46 H46A 120.2
C47 C46 H46A 120.2
C46 C47 C48 120.1(3)
C46 C47 H47A 120.0
C48 C47 H47A 120.0
C47 C48 C43 121.1(3)
C47 C48 H48A 119.5
C43 C48 H48A 119.5
C50 C49 C54 119.1(3)
C50 C49 P1 118.3(2)
C54 C49 P1 122.6(2)
C51 C50 C49 120.4(3)
C51 C50 H50A 119.8
C49 C50 H50A 119.8
C52 C51 C50 120.2(3)
C52 C51 H51A 119.9
C50 C51 H51A 119.9
C51 C52 C53 119.9(3)
C51 C52 H52A 120.0
C53 C52 H52A 120.0
C54 C53 C52 120.2(3)
C54 C53 H53A 119.9
C52 C53 H53A 119.9
C53 C54 C49 120.1(3)
C53 C54 H54A 119.9
C49 C54 H54A 119.9
C56 C55 C60 119.4(3)
C56 C55 P2 123.5(2)
C60 C55 P2 117.1(2)
C57 C56 C55 120.3(3)
C57 C56 H56A 119.9
C55 C56 H56A 119.9
C58 C57 C56 119.9(3)
C58 C57 H57A 120.0
C56 C57 H57A 120.0
C59 C58 C57 120.0(3)
C59 C58 H58A 120.0
C57 C58 H58A 120.0
C58 C59 C60 120.5(3)
C58 C59 H59A 119.8
C60 C59 H59A 119.8
C59 C60 C55 119.9(3)
C59 C60 H60A 120.0
C55 C60 H60A 120.0
C66 C61 C62 119.5(3)
C66 C61 P2 118.0(2)
C62 C61 P2 122.2(2)
C63 C62 C61 119.8(3)
C63 C62 H62A 120.1
C61 C62 H62A 120.1
C64 C63 C62 120.0(3)
C64 C63 H63A 120.0
C62 C63 H63A 120.0
C65 C64 C63 120.7(3)
C65 C64 H64A 119.7
C63 C64 H64A 119.7
C64 C65 C66 119.7(3)
C64 C65 H65A 120.2
C66 C65 H65A 120.2
C65 C66 C61 120.4(3)
C65 C66 H66A 119.8
C61 C66 H66A 119.8
Cl1 C1M Cl2 113.9(6)
Cl1 C1M H1M1 108.8
Cl2 C1M H1M1 108.8
Cl1 C1M H1M2 108.8
Cl2 C1M H1M2 108.8
H1M1 C1M H1M2 107.7
Cl2A C1MA Cl1A 124.0(7)
Cl2A C1MA H1M3 106.3
Cl1A C1MA H1M3 106.3
Cl2A C1MA H1M4 106.3
Cl1A C1MA H1M4 106.3
H1M3 C1MA H1M4 106.4
C1MA Cl1A Cl2A 24.2(4)
C1MA Cl2A Cl1A 31.8(5)

loop_
_geom_bond_atom_site_label_1
_geom_bond_atom_site_label_2
_geom_bond_distance
Cu1 N2 2.073(2)
Cu1 N1 2.093(2)
Cu1 P1 2.2242(8)
Cu1 P2 2.2653(8)
P1 C49 1.828(3)
P1 C43 1.830(3)
P1 C28 1.830(3)
P2 C55 1.817(3)
P2 C35 1.818(3)
P2 C61 1.824(3)
O1 C10 1.209(4)
O2 C10 1.351(4)
O2 C11 1.454(4)
O3 C25 1.200(4)
O4 C25 1.353(4)
O4 C26 1.459(4)
O5 C33 1.386(3)
O5 C34 1.390(3)
N1 C1 1.297(4)
N1 C4 1.421(4)
N2 C3 1.307(4)
N2 C19 1.413(4)
N3 C2 1.356(4)
N3 C1 1.367(4)
N4 C3 1.363(4)
N4 C2 1.368(4)
C1 C3 1.502(4)
C2 C13 1.477(4)
C4 C5 1.398(4)
C4 C9 1.399(4)
C5 C6 1.390(4)
C5 H5A 0.9500
C6 C7 1.391(4)
C6 H6A 0.9500
C7 C8 1.394(4)
C7 C10 1.487(4)
C8 C9 1.389(4)
C8 H8A 0.9500
C9 H9A 0.9500
C11 C12 1.502(5)
C11 H11A 0.9900
C11 H11B 0.9900
C12 H12A 0.9800
C12 H12B 0.9800
C12 H12C 0.9800
C13 C18 1.397(4)
C13 C14 1.398(4)
C14 C15 1.388(5)
C14 H14A 0.9500
C15 C16 1.391(5)
C15 H15A 0.9500
C16 C17 1.387(5)
C16 H16A 0.9500
C17 C18 1.389(4)
C17 H17A 0.9500
C18 H18A 0.9500
C19 C24 1.395(4)
C19 C20 1.401(4)
C20 C21 1.382(4)
C20 H20A 0.9500
C21 C22 1.392(4)
C21 H21A 0.9500
C22 C23 1.389(4)
C22 C25 1.496(4)
C23 C24 1.390(4)
C23 H23A 0.9500
C24 H24A 0.9500
C26 C27 1.476(6)
C26 H26A 0.9900
C26 H26B 0.9900
C27 H27A 0.9800
C27 H27B 0.9800
C27 H27C 0.9800
C28 C29 1.397(4)
C28 C33 1.399(4)
C29 C30 1.381(4)
C29 H29A 0.9500
C30 C31 1.393(4)
C30 H30A 0.9500
C31 C32 1.394(4)
C31 H31A 0.9500
C32 C33 1.390(4)
C32 C40 1.536(4)
C34 C39 1.386(4)
C34 C35 1.394(4)
C35 C36 1.397(4)
C36 C37 1.393(4)
C36 H36A 0.9500
C37 C38 1.388(4)
C37 H37A 0.9500
C38 C39 1.395(4)
C38 H38A 0.9500
C39 C40 1.528(4)
C40 C42 1.534(4)
C40 C41 1.552(4)
C41 H41A 0.9800
C41 H41B 0.9800
C41 H41C 0.9800
C42 H42A 0.9800
C42 H42B 0.9800
C42 H42C 0.9800
C43 C44 1.389(4)
C43 C48 1.398(4)
C44 C45 1.395(5)
C44 H44A 0.9500
C45 C46 1.377(5)
C45 H45A 0.9500
C46 C47 1.382(5)
C46 H46A 0.9500
C47 C48 1.387(4)
C47 H47A 0.9500
C48 H48A 0.9500
C49 C50 1.398(4)
C49 C54 1.402(4)
C50 C51 1.396(4)
C50 H50A 0.9500
C51 C52 1.382(5)
C51 H51A 0.9500
C52 C53 1.397(5)
C52 H52A 0.9500
C53 C54 1.392(4)
C53 H53A 0.9500
C54 H54A 0.9500
C55 C56 1.392(4)
C55 C60 1.396(4)
C56 C57 1.391(4)
C56 H56A 0.9500
C57 C58 1.385(5)
C57 H57A 0.9500
C58 C59 1.383(5)
C58 H58A 0.9500
C59 C60 1.386(4)
C59 H59A 0.9500
C60 H60A 0.9500
C61 C66 1.395(4)
C61 C62 1.397(4)
C62 C63 1.396(4)
C62 H62A 0.9500
C63 C64 1.389(6)
C63 H63A 0.9500
C64 C65 1.378(6)
C64 H64A 0.9500
C65 C66 1.394(4)
C65 H65A 0.9500
C66 H66A 0.9500
C1M Cl1 1.633(11)
C1M Cl2 1.830(10)
C1M H1M1 0.9900
C1M H1M2 0.9900
C1MA Cl2A 1.210(8)
C1MA Cl1A 1.555(13)
C1MA H1M3 0.9900
C1MA H1M4 0.9900
Cl1A Cl2A 2.447(13)
